data_7129159
loop_
_publ_author_name
'Vo, Nhat Tam'
'Herrero, Christian'
'Guillot, R\'egis'
'Inceoglu, Tanya'
'Leibl, Winfried'
'Cl\'emancey, Martin'
'Dubourdeaux, Patrick'
'Blondin, Genevi\`eve'
'Aukauloo, Ally'
'Sircoglou, Marie'

_publ_section_title
;
 Intercepting a Transient Non-Hemic Pyridine N-Oxide Fe(III) Species
 Involved in Oxygen Atom Transfer Reactions
;
_journal_name_full 'Chemical Communications'
_journal_paper_doi 10.1039/D1CC04521K
_journal_year 2021
_chemical_formula_moiety ' 	C25 H12 Cl2 F5 Fe N4 '
_chemical_formula_sum 'C25 H12 Cl2 F5 Fe N4'
_chemical_formula_weight 590.14
_space_group_crystal_system monoclinic
_space_group_IT_number 15
_space_group_name_Hall '-C 2yc'
_space_group_name_H-M_alt 'C 1 2/c 1'
_atom_sites_solution_hydrogens geom
_audit_creation_method SHELXL-2018/3
_audit_update_record
;
2019-11-15 deposited with the CCDC.	2021-10-27 downloaded from the CCDC.
;
_cell_angle_alpha 90
_cell_angle_beta 104.497(8)
_cell_angle_gamma 90
_cell_formula_units_Z 12
_cell_length_a 19.907(3)
_cell_length_b 13.511(2)
_cell_length_c 26.718(5)
_cell_measurement_reflns_used 9908
_cell_measurement_temperature 100(1)
_cell_measurement_theta_max 66.62
_cell_measurement_theta_min 3.42
_cell_volume 6957(2)
_computing_cell_refinement 'Bruker SAINT'
_computing_data_collection 'Bruker APEX3'
_computing_data_reduction 'Bruker SAINT'
_computing_structure_refinement 'SHELXL-2018/3 (Sheldrick, 2018)'
_computing_structure_solution 'SHELXS-97 (Sheldrick 2008)'
_diffrn_ambient_temperature 100(1)
_diffrn_measured_fraction_theta_full 0.996
_diffrn_measured_fraction_theta_max 0.996
_diffrn_measurement_device_type 'Bruker VENTURE PHOTON100 CMOS'
_diffrn_measurement_method '\f and \w scans'
_diffrn_radiation_type CuK\a
_diffrn_radiation_wavelength 1.54178
_diffrn_reflns_av_R_equivalents 0.0422
_diffrn_reflns_av_unetI/netI 0.0208
_diffrn_reflns_Laue_measured_fraction_full 0.996
_diffrn_reflns_Laue_measured_fraction_max 0.996
_diffrn_reflns_limit_h_max 23
_diffrn_reflns_limit_h_min -23
_diffrn_reflns_limit_k_max 16
_diffrn_reflns_limit_k_min -16
_diffrn_reflns_limit_l_max 31
_diffrn_reflns_limit_l_min -31
_diffrn_reflns_number 52122
_diffrn_reflns_point_group_measured_fraction_full 0.996
_diffrn_reflns_point_group_measured_fraction_max 0.996
_diffrn_reflns_theta_full 66.749
_diffrn_reflns_theta_max 66.749
_diffrn_reflns_theta_min 3.417
_exptl_absorpt_coefficient_mu 7.755
_exptl_absorpt_correction_T_max 0.7528
_exptl_absorpt_correction_T_min 0.5468
_exptl_absorpt_correction_type multi-scan
_exptl_absorpt_process_details 'Bruker APEX3'
_exptl_crystal_colour black
_exptl_crystal_density_diffrn 1.690
_exptl_crystal_description plate
_exptl_crystal_F_000 3540
_exptl_crystal_size_max 0.260
_exptl_crystal_size_mid 0.100
_exptl_crystal_size_min 0.050
_refine_diff_density_max 1.407
_refine_diff_density_min -0.593
_refine_diff_density_rms 0.063
_refine_ls_extinction_coef 0.000081(10)
_refine_ls_extinction_expression Fc^*^=kFc[1+0.001xFc^2^\l^3^/sin(2\q)]^-1/4^
_refine_ls_extinction_method 'SHELXL-2018/3 (Sheldrick 2018)'
_refine_ls_goodness_of_fit_ref 1.021
_refine_ls_hydrogen_treatment constr
_refine_ls_matrix_type full
_refine_ls_number_parameters 512
_refine_ls_number_reflns 6155
_refine_ls_number_restraints 12
_refine_ls_restrained_S_all 1.023
_refine_ls_R_factor_all 0.0354
_refine_ls_R_factor_gt 0.0330
_refine_ls_shift/su_max 1.693
_refine_ls_shift/su_mean 0.047
_refine_ls_structure_factor_coef Fsqd
_refine_ls_weighting_details 'w=1/[\s^2^(Fo^2^)+(0.0406P)^2^+22.4063P] where P=(Fo^2^+2Fc^2^)/3'
_refine_ls_weighting_scheme calc
_refine_ls_wR_factor_gt 0.0848
_refine_ls_wR_factor_ref 0.0864
_reflns_Friedel_coverage 0.000
_reflns_number_gt 5818
_reflns_number_total 6155
_reflns_threshold_expression 'I > 2\s(I)'
_cod_data_source_file d1cc04521k2.cif
_cod_data_source_block FeDPPyCl2_Acetone
_cod_original_sg_symbol_H-M 'C 2/c'
_cod_database_code 7129159
_shelx_space_group_comment
;
The symmetry employed for this shelxl refinement is uniquely defined
by the following loop, which should always be used as a source of
symmetry information in preference to the above space-group names.
They are only intended as comments.
;
_shelx_estimated_absorpt_t_min 0.238
_shelx_estimated_absorpt_t_max 0.698

loop_
_space_group_symop_operation_xyz
'x, y, z'
'-x, y, -z+1/2'
'x+1/2, y+1/2, z'
'-x+1/2, y+1/2, -z+1/2'
'-x, -y, -z'
'x, -y, z-1/2'
'-x+1/2, -y+1/2, -z'
'x+1/2, -y+1/2, z-1/2'

loop_
_atom_site_label
_atom_site_type_symbol
_atom_site_fract_x
_atom_site_fract_y
_atom_site_fract_z
_atom_site_U_iso_or_equiv
_atom_site_adp_type
_atom_site_occupancy
_atom_site_site_symmetry_order
_atom_site_calc_flag
_atom_site_refinement_flags_posn
_atom_site_refinement_flags_adp
_atom_site_refinement_flags_occupancy
_atom_site_disorder_assembly
_atom_site_disorder_group
C1 C 0.02419(13) 0.13813(18) 0.49813(10) 0.0200(5) Uani 1 1 d . . . . .
H1 H 0.016821 0.090200 0.471294 0.024 Uiso 1 1 calc R U . . .
C2 C 0.07375(13) 0.11932(19) 0.54378(10) 0.0218(5) Uani 1 1 d . . . . .
H2 H 0.100406 0.060181 0.548144 0.026 Uiso 1 1 calc R U . . .
C3 C 0.08327(13) 0.18941(19) 0.58288(10) 0.0210(5) Uani 1 1 d . . . . .
H3 H 0.115829 0.177679 0.614982 0.025 Uiso 1 1 calc R U . . .
C4 C 0.04550(13) 0.27609(19) 0.57517(9) 0.0189(5) Uani 1 1 d . . . . .
H4 H 0.052272 0.325149 0.601432 0.023 Uiso 1 1 calc R U . . .
C5 C -0.00278(12) 0.29013(17) 0.52805(9) 0.0146(5) Uani 1 1 d . . . . .
C6 C -0.04732(12) 0.37689(17) 0.51491(9) 0.0142(5) Uani 1 1 d . . . . .
C7 C -0.04827(13) 0.46901(17) 0.54023(9) 0.0165(5) Uani 1 1 d . . . . .
H7 H -0.018373 0.489224 0.572160 0.020 Uiso 1 1 calc R U . . .
C8 C -0.10079(12) 0.52282(17) 0.50949(9) 0.0157(5) Uani 1 1 d . . . . .
H8 H -0.114166 0.588106 0.515999 0.019 Uiso 1 1 calc R U . . .
C9 C -0.13191(12) 0.46298(16) 0.46579(9) 0.0140(5) Uani 1 1 d . . . . .
C10 C -0.18812(12) 0.48317(16) 0.42367(9) 0.0138(5) Uani 1 1 d . . . . .
C11 C -0.21438(12) 0.41714(16) 0.38321(9) 0.0141(5) Uani 1 1 d . . . . .
C12 C -0.27296(12) 0.42893(17) 0.34038(9) 0.0150(5) Uani 1 1 d . . . . .
H12 H -0.302153 0.485461 0.333048 0.018 Uiso 1 1 calc R U . . .
C13 C -0.27954(12) 0.34362(17) 0.31161(9) 0.0155(5) Uani 1 1 d . . . . .
H13 H -0.314014 0.329251 0.280826 0.019 Uiso 1 1 calc R U . . .
C14 C -0.22452(12) 0.28173(17) 0.33719(9) 0.0139(5) Uani 1 1 d . . . . .
C15 C -0.20487(12) 0.18276(17) 0.32494(9) 0.0147(5) Uani 1 1 d . . . . .
C16 C -0.24508(13) 0.12464(18) 0.28579(9) 0.0176(5) Uani 1 1 d . . . . .
H16 H -0.287377 0.149132 0.264487 0.021 Uiso 1 1 calc R U . . .
C17 C -0.22215(14) 0.03035(18) 0.27856(9) 0.0210(5) Uani 1 1 d . . . . .
H17 H -0.249378 -0.012020 0.253004 0.025 Uiso 1 1 calc R U . . .
C18 C -0.15877(14) -0.00156(18) 0.30917(9) 0.0209(5) Uani 1 1 d . . . . .
H18 H -0.141202 -0.065074 0.303951 0.025 Uiso 1 1 calc R U . . .
C19 C -0.12163(13) 0.06052(17) 0.34735(9) 0.0175(5) Uani 1 1 d . . . . .
H19 H -0.078449 0.038266 0.368349 0.021 Uiso 1 1 calc R U . . .
C20 C -0.22313(12) 0.58154(16) 0.41981(9) 0.0148(5) Uani 1 1 d . . . . .
C21 C -0.26394(13) 0.61091(17) 0.45231(10) 0.0190(5) Uani 1 1 d . . . . .
C22 C -0.29972(13) 0.69967(18) 0.44565(11) 0.0230(6) Uani 1 1 d . . . . .
C23 C -0.29484(14) 0.76276(18) 0.40609(11) 0.0250(6) Uani 1 1 d . . . . .
C24 C -0.25453(14) 0.73568(18) 0.37303(11) 0.0231(6) Uani 1 1 d . . . . .
C25 C -0.22006(13) 0.64661(17) 0.37992(9) 0.0176(5) Uani 1 1 d . . . . .
C26 C -0.40484(14) 0.13197(18) 0.32454(10) 0.0214(5) Uani 1 1 d . . . . .
H26 H -0.418729 0.088401 0.295900 0.026 Uiso 1 1 calc R U . . .
C27 C -0.36085(14) 0.09685(19) 0.36954(10) 0.0253(6) Uani 1 1 d . . . . .
H27 H -0.344599 0.030493 0.371602 0.030 Uiso 1 1 calc R U . . .
C28 C -0.34077(13) 0.1598(2) 0.41161(10) 0.0224(5) Uani 1 1 d . . . . .
H28 H -0.310887 0.136989 0.443001 0.027 Uiso 1 1 calc R U . . .
C29 C -0.36479(13) 0.25608(19) 0.40726(10) 0.0192(5) Uani 1 1 d . . . . .
H29 H -0.351920 0.300524 0.435602 0.023 Uiso 1 1 calc R U . . .
C30 C -0.40822(12) 0.28674(17) 0.36056(9) 0.0147(5) Uani 1 1 d . . . . .
C31 C -0.43074(12) 0.38837(17) 0.34908(9) 0.0147(5) Uani 1 1 d . . . . .
C32 C -0.42060(12) 0.47473(18) 0.38008(9) 0.0179(5) Uani 1 1 d . . . . .
H32 H -0.400655 0.478402 0.416258 0.021 Uiso 1 1 calc R U . . .
C33 C -0.44543(12) 0.55226(18) 0.34728(9) 0.0183(5) Uani 1 1 d . . . . .
H33 H -0.445640 0.620115 0.356569 0.022 Uiso 1 1 calc R U . . .
C34 C -0.47089(12) 0.51170(17) 0.29656(9) 0.0147(5) Uani 1 1 d . . . . .
C35 C -0.500000 0.5604(2) 0.250000 0.0150(7) Uani 1 2 d S T P A .
C36 C -0.500000 0.6704(2) 0.250000 0.0190(7) Uani 1 2 d DS T P . .
C37B C -0.4368(6) 0.7235(10) 0.2597(4) 0.0320(6) Uani 0.5 1 d D . P A 2
N1 N -0.01351(10) 0.22078(14) 0.49044(8) 0.0162(4) Uani 1 1 d . . . . .
N2 N -0.09713(10) 0.37304(14) 0.47049(7) 0.0131(4) Uani 1 1 d . . . . .
N3 N -0.18548(10) 0.32497(14) 0.37991(7) 0.0143(4) Uani 1 1 d . . . . .
N4 N -0.14422(10) 0.15075(14) 0.35584(7) 0.0151(4) Uani 1 1 d . . . . .
N5 N -0.42862(10) 0.22505(15) 0.31978(7) 0.0157(4) Uani 1 1 d . . . . .
N6 N -0.46154(10) 0.40999(14) 0.29946(7) 0.0140(4) Uani 1 1 d . . . . .
F1 F -0.27070(8) 0.55200(11) 0.49109(6) 0.0270(3) Uani 1 1 d . . . . .
F2 F -0.33875(9) 0.72551(12) 0.47792(7) 0.0354(4) Uani 1 1 d . . . . .
F3 F -0.32851(9) 0.84918(11) 0.40041(8) 0.0411(4) Uani 1 1 d . . . . .
F4 F -0.24827(9) 0.79695(11) 0.33511(7) 0.0340(4) Uani 1 1 d . . . . .
F5 F -0.18162(8) 0.62294(11) 0.34701(5) 0.0233(3) Uani 1 1 d . . . . .
F6B F -0.3775(5) 0.6694(4) 0.2724(4) 0.0320(6) Uani 0.5 1 d . . P A 2
Cl1 Cl -0.15612(3) 0.13573(4) 0.46483(2) 0.01836(13) Uani 1 1 d . . . . .
Cl2 Cl -0.01696(3) 0.29115(4) 0.38145(2) 0.02239(14) Uani 1 1 d . . . . .
Cl3 Cl -0.58457(3) 0.24542(4) 0.29006(2) 0.01722(13) Uani 1 1 d . . . . .
Fe1 Fe -0.10147(2) 0.25018(2) 0.42329(2) 0.01207(11) Uani 1 1 d . . . . .
Fe2 Fe -0.500000 0.29335(3) 0.250000 0.01101(12) Uani 1 2 d S T P . .
F8A F -0.4858(3) 0.9744(2) 0.23383(19) 0.070(2) Uani 0.5 1 d . . P . .
C39A C -0.4890(4) 0.8757(3) 0.2396(2) 0.034(2) Uani 0.5 1 d D . P . .
F7A F -0.38992(19) 0.8835(3) 0.28208(16) 0.0358(6) Uani 0.5 1 d . . P A 1
F7B F -0.36769(18) 0.8667(3) 0.26230(14) 0.0320(6) Uani 0.5 1 d . . P A 2
C38B C -0.4294(3) 0.8216(5) 0.2550(3) 0.0320(6) Uani 0.5 1 d D . P A 2
C32A C -0.4486(4) 0.8292(5) 0.2681(3) 0.0358(6) Uani 0.5 1 d D . P A 1
F6A F -0.3770(5) 0.6852(4) 0.2716(4) 0.0358(6) Uani 0.5 1 d . . P A 1
C37A C -0.4408(6) 0.7247(9) 0.2629(5) 0.0358(6) Uani 0.5 1 d D . P A 1

loop_
_atom_site_aniso_label
_atom_site_aniso_U_11
_atom_site_aniso_U_22
_atom_site_aniso_U_33
_atom_site_aniso_U_23
_atom_site_aniso_U_13
_atom_site_aniso_U_12
C1 0.0205(13) 0.0164(12) 0.0223(13) -0.0011(10) 0.0036(11) 0.0024(10)
C2 0.0213(13) 0.0189(12) 0.0255(13) 0.0060(10) 0.0060(11) 0.0041(10)
C3 0.0195(13) 0.0247(13) 0.0164(12) 0.0063(10) 0.0001(10) -0.0009(10)
C4 0.0213(13) 0.0195(12) 0.0156(12) 0.0005(10) 0.0042(10) -0.0042(10)
C5 0.0151(12) 0.0146(11) 0.0149(11) 0.0010(9) 0.0053(9) -0.0036(9)
C6 0.0172(12) 0.0138(11) 0.0132(11) 0.0002(9) 0.0071(10) -0.0034(9)
C7 0.0199(12) 0.0164(11) 0.0141(11) -0.0039(9) 0.0058(10) -0.0057(10)
C8 0.0198(12) 0.0116(11) 0.0178(12) -0.0016(9) 0.0090(10) -0.0024(9)
C9 0.0178(12) 0.0095(10) 0.0170(11) 0.0003(9) 0.0083(10) 0.0001(9)
C10 0.0183(12) 0.0106(11) 0.0151(11) 0.0018(9) 0.0089(9) -0.0003(9)
C11 0.0171(12) 0.0113(11) 0.0147(11) 0.0009(9) 0.0055(9) 0.0007(9)
C12 0.0166(12) 0.0132(11) 0.0162(11) 0.0038(9) 0.0058(9) 0.0020(9)
C13 0.0164(12) 0.0162(11) 0.0134(11) 0.0018(9) 0.0026(9) -0.0002(9)
C14 0.0173(12) 0.0129(11) 0.0125(11) -0.0001(9) 0.0055(9) -0.0010(9)
C15 0.0184(12) 0.0140(11) 0.0131(11) 0.0000(9) 0.0068(10) 0.0006(9)
C16 0.0188(12) 0.0191(12) 0.0144(11) -0.0027(9) 0.0032(10) 0.0003(10)
C17 0.0265(14) 0.0199(12) 0.0168(12) -0.0072(10) 0.0058(10) -0.0028(10)
C18 0.0296(14) 0.0150(11) 0.0197(12) -0.0030(10) 0.0091(11) 0.0034(10)
C19 0.0202(13) 0.0164(12) 0.0166(12) 0.0014(9) 0.0056(10) 0.0035(10)
C20 0.0160(12) 0.0101(11) 0.0175(11) -0.0008(9) 0.0028(10) -0.0008(9)
C21 0.0238(13) 0.0121(11) 0.0229(13) 0.0001(9) 0.0094(11) -0.0012(10)
C22 0.0204(13) 0.0163(12) 0.0340(15) -0.0074(11) 0.0102(12) 0.0007(10)
C23 0.0212(14) 0.0105(11) 0.0405(16) 0.0001(11) 0.0023(12) 0.0040(10)
C24 0.0238(14) 0.0127(12) 0.0301(14) 0.0076(10) 0.0013(12) -0.0038(10)
C25 0.0182(12) 0.0159(12) 0.0194(12) 0.0009(9) 0.0058(10) -0.0026(9)
C26 0.0281(14) 0.0135(12) 0.0226(13) 0.0031(10) 0.0064(11) 0.0001(10)
C27 0.0309(15) 0.0185(12) 0.0274(14) 0.0093(11) 0.0088(12) 0.0042(11)
C28 0.0208(13) 0.0279(13) 0.0187(12) 0.0114(10) 0.0054(10) 0.0025(11)
C29 0.0175(13) 0.0258(13) 0.0147(12) 0.0034(9) 0.0048(10) -0.0028(10)
C30 0.0130(11) 0.0185(12) 0.0141(11) 0.0015(9) 0.0063(9) -0.0013(9)
C31 0.0117(11) 0.0190(12) 0.0138(11) -0.0010(9) 0.0040(9) 0.0000(9)
C32 0.0177(12) 0.0216(12) 0.0143(11) -0.0043(9) 0.0039(10) -0.0004(10)
C33 0.0166(12) 0.0164(12) 0.0228(13) -0.0065(10) 0.0065(10) -0.0003(9)
C34 0.0129(11) 0.0122(11) 0.0192(12) -0.0022(9) 0.0040(9) -0.0009(9)
C35 0.0127(16) 0.0125(16) 0.0218(17) 0.000 0.0080(14) 0.000
C36 0.0247(19) 0.0124(16) 0.0192(17) 0.000 0.0042(15) 0.000
C37B 0.0249(12) 0.0275(14) 0.0394(13) 0.0045(12) 0.0001(11) -0.0162(12)
N1 0.0176(10) 0.0144(10) 0.0159(10) -0.0004(8) 0.0031(8) -0.0001(8)
N2 0.0159(10) 0.0114(9) 0.0116(9) -0.0003(7) 0.0028(8) 0.0002(8)
N3 0.0193(10) 0.0112(9) 0.0127(9) -0.0010(7) 0.0044(8) 0.0013(8)
N4 0.0182(10) 0.0137(9) 0.0138(9) -0.0002(7) 0.0050(8) 0.0003(8)
N5 0.0172(10) 0.0145(9) 0.0152(10) 0.0013(8) 0.0040(8) -0.0012(8)
N6 0.0149(10) 0.0121(9) 0.0146(10) -0.0003(7) 0.0029(8) 0.0002(8)
F1 0.0383(9) 0.0201(7) 0.0295(8) 0.0047(6) 0.0213(7) 0.0032(7)
F2 0.0368(10) 0.0263(8) 0.0503(11) -0.0076(8) 0.0244(8) 0.0088(7)
F3 0.0398(10) 0.0153(8) 0.0673(12) 0.0054(8) 0.0116(9) 0.0127(7)
F4 0.0362(9) 0.0229(8) 0.0397(9) 0.0196(7) 0.0035(8) -0.0013(7)
F5 0.0263(8) 0.0245(8) 0.0217(7) 0.0052(6) 0.0110(6) -0.0009(6)
F6B 0.0249(12) 0.0275(14) 0.0394(13) 0.0045(12) 0.0001(11) -0.0162(12)
Cl1 0.0224(3) 0.0167(3) 0.0160(3) 0.0004(2) 0.0048(2) -0.0024(2)
Cl2 0.0245(3) 0.0218(3) 0.0238(3) -0.0049(2) 0.0117(3) -0.0035(2)
Cl3 0.0173(3) 0.0202(3) 0.0140(3) 0.0009(2) 0.0035(2) -0.0028(2)
Fe1 0.0149(2) 0.00940(19) 0.01119(19) -0.00130(13) 0.00199(15) 0.00161(13)
Fe2 0.0134(3) 0.0092(2) 0.0097(2) 0.000 0.0015(2) 0.000
F8A 0.070(4) 0.0096(15) 0.099(5) 0.0046(18) -0.040(3) -0.0050(18)
C39A 0.048(6) 0.006(2) 0.036(5) 0.000(2) -0.012(3) -0.001(3)
F7A 0.0303(13) 0.0206(13) 0.0507(15) 0.0023(12) -0.0006(13) -0.0101(12)
F7B 0.0249(12) 0.0275(14) 0.0394(13) 0.0045(12) 0.0001(11) -0.0162(12)
C38B 0.0249(12) 0.0275(14) 0.0394(13) 0.0045(12) 0.0001(11) -0.0162(12)
C32A 0.0303(13) 0.0206(13) 0.0507(15) 0.0023(12) -0.0006(13) -0.0101(12)
F6A 0.0303(13) 0.0206(13) 0.0507(15) 0.0023(12) -0.0006(13) -0.0101(12)
C37A 0.0303(13) 0.0206(13) 0.0507(15) 0.0023(12) -0.0006(13) -0.0101(12)

loop_
_atom_type_symbol
_atom_type_description
_atom_type_scat_dispersion_real
_atom_type_scat_dispersion_imag
_atom_type_scat_source
C C 0.0179 0.0091 'International Tables Vol C Tables 4.2.6.8 and 6.1.1.4'
H H 0.0000 0.0000 'International Tables Vol C Tables 4.2.6.8 and 6.1.1.4'
N N 0.0311 0.0181 'International Tables Vol C Tables 4.2.6.8 and 6.1.1.4'
F F 0.0732 0.0534 'International Tables Vol C Tables 4.2.6.8 and 6.1.1.4'
Cl Cl 0.3647 0.7018 'International Tables Vol C Tables 4.2.6.8 and 6.1.1.4'
Fe Fe -1.1336 3.1974 'International Tables Vol C Tables 4.2.6.8 and 6.1.1.4'

loop_
_geom_angle_atom_site_label_1
_geom_angle_atom_site_label_2
_geom_angle_atom_site_label_3
_geom_angle
_geom_angle_site_symmetry_1
_geom_angle_site_symmetry_3
_geom_angle_publ_flag
N1 C1 C2 122.6(2) . . ?
N1 C1 H1 118.7 . . ?
C2 C1 H1 118.7 . . ?
C1 C2 C3 118.0(2) . . ?
C1 C2 H2 121.0 . . ?
C3 C2 H2 121.0 . . ?
C4 C3 C2 120.0(2) . . ?
C4 C3 H3 120.0 . . ?
C2 C3 H3 120.0 . . ?
C3 C4 C5 118.5(2) . . ?
C3 C4 H4 120.7 . . ?
C5 C4 H4 120.7 . . ?
N1 C5 C4 121.5(2) . . ?
N1 C5 C6 113.9(2) . . ?
C4 C5 C6 124.6(2) . . ?
N2 C6 C7 111.1(2) . . ?
N2 C6 C5 116.8(2) . . ?
C7 C6 C5 132.1(2) . . ?
C8 C7 C6 106.2(2) . . ?
C8 C7 H7 126.9 . . ?
C6 C7 H7 126.9 . . ?
C7 C8 C9 107.5(2) . . ?
C7 C8 H8 126.3 . . ?
C9 C8 H8 126.3 . . ?
N2 C9 C10 121.5(2) . . ?
N2 C9 C8 108.5(2) . . ?
C10 C9 C8 130.0(2) . . ?
C11 C10 C9 124.4(2) . . ?
C11 C10 C20 115.9(2) . . ?
C9 C10 C20 119.6(2) . . ?
N3 C11 C10 122.9(2) . . ?
N3 C11 C12 108.6(2) . . ?
C10 C11 C12 128.5(2) . . ?
C13 C12 C11 107.5(2) . . ?
C13 C12 H12 126.3 . . ?
C11 C12 H12 126.3 . . ?
C12 C13 C14 105.8(2) . . ?
C12 C13 H13 127.1 . . ?
C14 C13 H13 127.1 . . ?
N3 C14 C13 111.6(2) . . ?
N3 C14 C15 117.4(2) . . ?
C13 C14 C15 131.0(2) . . ?
N4 C15 C16 122.5(2) . . ?
N4 C15 C14 114.0(2) . . ?
C16 C15 C14 123.5(2) . . ?
C17 C16 C15 118.5(2) . . ?
C17 C16 H16 120.7 . . ?
C15 C16 H16 120.7 . . ?
C16 C17 C18 119.1(2) . . ?
C16 C17 H17 120.4 . . ?
C18 C17 H17 120.4 . . ?
C19 C18 C17 119.0(2) . . ?
C19 C18 H18 120.5 . . ?
C17 C18 H18 120.5 . . ?
N4 C19 C18 122.5(2) . . ?
N4 C19 H19 118.8 . . ?
C18 C19 H19 118.8 . . ?
C21 C20 C25 116.3(2) . . ?
C21 C20 C10 123.2(2) . . ?
C25 C20 C10 120.3(2) . . ?
F1 C21 C22 117.8(2) . . ?
F1 C21 C20 120.1(2) . . ?
C22 C21 C20 122.1(2) . . ?
F2 C22 C23 119.6(2) . . ?
F2 C22 C21 120.3(2) . . ?
C23 C22 C21 120.1(2) . . ?
F3 C23 C22 119.8(2) . . ?
F3 C23 C24 120.9(2) . . ?
C22 C23 C24 119.3(2) . . ?
F4 C24 C25 120.3(2) . . ?
F4 C24 C23 119.9(2) . . ?
C25 C24 C23 119.7(2) . . ?
F5 C25 C24 118.0(2) . . ?
F5 C25 C20 119.5(2) . . ?
C24 C25 C20 122.6(2) . . ?
N5 C26 C27 122.5(2) . . ?
N5 C26 H26 118.8 . . ?
C27 C26 H26 118.8 . . ?
C26 C27 C28 119.1(2) . . ?
C26 C27 H27 120.5 . . ?
C28 C27 H27 120.5 . . ?
C29 C28 C27 119.1(2) . . ?
C29 C28 H28 120.5 . . ?
C27 C28 H28 120.5 . . ?
C28 C29 C30 118.7(2) . . ?
C28 C29 H29 120.6 . . ?
C30 C29 H29 120.6 . . ?
N5 C30 C29 122.2(2) . . ?
N5 C30 C31 113.5(2) . . ?
C29 C30 C31 124.1(2) . . ?
N6 C31 C32 111.1(2) . . ?
N6 C31 C30 117.0(2) . . ?
C32 C31 C30 131.6(2) . . ?
C33 C32 C31 106.2(2) . . ?
C33 C32 H32 126.9 . . ?
C31 C32 H32 126.9 . . ?
C32 C33 C34 107.3(2) . . ?
C32 C33 H33 126.4 . . ?
C34 C33 H33 126.4 . . ?
N6 C34 C35 122.4(2) . . ?
N6 C34 C33 108.4(2) . . ?
C35 C34 C33 129.2(2) . . ?
C34 C35 C34 123.9(3) 2_455 . ?
C34 C35 C36 118.06(15) 2_455 . ?
C34 C35 C36 118.06(15) . . ?
C37A C36 C37A 114.6(12) . 2_455 ?
C37A C36 C37B 116.6(4) . 2_455 ?
C37A C36 C37B 4.8(8) 2_455 2_455 ?
C37B C36 C37B 119.0(12) 2_455 . ?
C37A C36 C35 122.7(6) . . ?
C37A C36 C35 122.7(6) 2_455 . ?
C37B C36 C35 120.5(6) 2_455 . ?
C37B C36 C35 120.5(6) . . ?
C38B C37B F6B 116.4(8) . . ?
C38B C37B C36 126.7(10) . . ?
F6B C37B C36 116.8(10) . . ?
C1 N1 C5 119.2(2) . . ?
C1 N1 Fe1 125.31(16) . . ?
C5 N1 Fe1 115.17(15) . . ?
C6 N2 C9 106.67(19) . . ?
C6 N2 Fe1 118.52(15) . . ?
C9 N2 Fe1 134.57(16) . . ?
C14 N3 C11 106.51(19) . . ?
C14 N3 Fe1 118.90(15) . . ?
C11 N3 Fe1 134.58(16) . . ?
C19 N4 C15 118.3(2) . . ?
C19 N4 Fe1 127.38(16) . . ?
C15 N4 Fe1 113.65(15) . . ?
C26 N5 C30 118.4(2) . . ?
C26 N5 Fe2 126.98(17) . . ?
C30 N5 Fe2 114.64(15) . . ?
C31 N6 C34 106.96(19) . . ?
C31 N6 Fe2 117.82(15) . . ?
C34 N6 Fe2 133.95(16) . . ?
N3 Fe1 N2 81.54(8) . . ?
N3 Fe1 N1 156.73(7) . . ?
N2 Fe1 N1 75.28(7) . . ?
N3 Fe1 N4 75.43(7) . . ?
N2 Fe1 N4 156.92(8) . . ?
N1 Fe1 N4 127.66(7) . . ?
N3 Fe1 Cl2 101.46(6) . . ?
N2 Fe1 Cl2 100.26(6) . . ?
N1 Fe1 Cl2 84.88(6) . . ?
N4 Fe1 Cl2 86.01(5) . . ?
N3 Fe1 Cl1 100.66(6) . . ?
N2 Fe1 Cl1 101.26(6) . . ?
N1 Fe1 Cl1 82.13(6) . . ?
N4 Fe1 Cl1 81.73(5) . . ?
Cl2 Fe1 Cl1 151.06(3) . . ?
N6 Fe2 N6 81.22(11) . 2_455 ?
N6 Fe2 N5 74.16(7) . . ?
N6 Fe2 N5 153.94(8) 2_455 . ?
N6 Fe2 N5 153.94(8) . 2_455 ?
N6 Fe2 N5 74.15(7) 2_455 2_455 ?
N5 Fe2 N5 131.36(10) . 2_455 ?
N6 Fe2 Cl3 108.26(5) . 2_455 ?
N6 Fe2 Cl3 96.53(5) 2_455 2_455 ?
N5 Fe2 Cl3 83.44(5) . 2_455 ?
N5 Fe2 Cl3 83.25(5) 2_455 2_455 ?
N6 Fe2 Cl3 96.53(5) . . ?
N6 Fe2 Cl3 108.27(5) 2_455 . ?
N5 Fe2 Cl3 83.25(5) . . ?
N5 Fe2 Cl3 83.44(5) 2_455 . ?
Cl3 Fe2 Cl3 147.33(4) 2_455 . ?
F8A F8A C39A 82.4(3) 2_455 . ?
F8A F8A C39A 54.1(2) 2_455 2_455 ?
C39A F8A C39A 28.4(4) . 2_455 ?
C39A C39A C32A 87.3(10) 2_455 . ?
C39A C39A F8A 97.5(3) 2_455 . ?
C32A C39A F8A 125.0(7) . . ?
C39A C39A C32A 57.3(10) 2_455 2_455 ?
C32A C39A C32A 108.0(7) . 2_455 ?
F8A C39A C32A 120.5(7) . 2_455 ?
C39A C39A C38B 112.4(11) 2_455 . ?
F8A C39A C38B 120.1(7) . . ?
C39A C39A F8A 54.1(2) 2_455 2_455 ?
C32A C39A F8A 113.3(6) . 2_455 ?
F8A C39A F8A 43.5(4) . 2_455 ?
C32A C39A F8A 94.2(5) 2_455 2_455 ?
C39A C39A C38B 44.0(9) 2_455 2_455 ?
C32A C39A C38B 102.7(5) . 2_455 ?
F8A C39A C38B 118.4(5) . 2_455 ?
C32A C39A C38B 13.4(4) 2_455 2_455 ?
F8A C39A C38B 85.2(4) 2_455 2_455 ?
F7B C38B C37B 123.6(7) . . ?
F7B C38B C39A 119.8(6) . . ?
C37B C38B C39A 116.6(7) . . ?
C39A C38B C39A 23.6(4) . 2_455 ?
C39A C32A F7A 107.5(6) . . ?
C39A C32A C39A 35.4(5) . 2_455 ?
F7A C32A C39A 119.0(6) . 2_455 ?
C39A C32A C37A 123.5(8) . . ?
F7A C32A C37A 117.1(7) . . ?
C39A C32A C37A 123.9(7) 2_455 . ?
C39A C32A C32A 39.5(5) . 2_455 ?
F7A C32A C32A 146.1(3) . 2_455 ?
C39A C32A C32A 32.4(4) 2_455 2_455 ?
C37A C32A C32A 94.3(6) . 2_455 ?
F6A C37A C36 123.6(10) . . ?
F6A C37A C32A 119.7(9) . . ?
C36 C37A C32A 116.7(10) . . ?

loop_
_geom_bond_atom_site_label_1
_geom_bond_atom_site_label_2
_geom_bond_distance
_geom_bond_site_symmetry_2
_geom_bond_publ_flag
C1 N1 1.332(3) . ?
C1 C2 1.387(4) . ?
C1 H1 0.9500 . ?
C2 C3 1.387(4) . ?
C2 H2 0.9500 . ?
C3 C4 1.379(4) . ?
C3 H3 0.9500 . ?
C4 C5 1.392(3) . ?
C4 H4 0.9500 . ?
C5 N1 1.351(3) . ?
C5 C6 1.459(3) . ?
C6 N2 1.344(3) . ?
C6 C7 1.419(3) . ?
C7 C8 1.366(3) . ?
C7 H7 0.9500 . ?
C8 C9 1.428(3) . ?
C8 H8 0.9500 . ?
C9 N2 1.389(3) . ?
C9 C10 1.401(3) . ?
C10 C11 1.398(3) . ?
C10 C20 1.492(3) . ?
C11 N3 1.384(3) . ?
C11 C12 1.424(3) . ?
C12 C13 1.373(3) . ?
C12 H12 0.9500 . ?
C13 C14 1.411(3) . ?
C13 H13 0.9500 . ?
C14 N3 1.343(3) . ?
C14 C15 1.453(3) . ?
C15 N4 1.352(3) . ?
C15 C16 1.390(3) . ?
C16 C17 1.383(3) . ?
C16 H16 0.9500 . ?
C17 C18 1.389(4) . ?
C17 H17 0.9500 . ?
C18 C19 1.383(4) . ?
C18 H18 0.9500 . ?
C19 N4 1.338(3) . ?
C19 H19 0.9500 . ?
C20 C21 1.387(3) . ?
C20 C25 1.395(3) . ?
C21 F1 1.340(3) . ?
C21 C22 1.383(3) . ?
C22 F2 1.343(3) . ?
C22 C23 1.380(4) . ?
C23 F3 1.336(3) . ?
C23 C24 1.383(4) . ?
C24 F4 1.338(3) . ?
C24 C25 1.375(4) . ?
C25 F5 1.341(3) . ?
C26 N5 1.339(3) . ?
C26 C27 1.382(4) . ?
C26 H26 0.9500 . ?
C27 C28 1.386(4) . ?
C27 H27 0.9500 . ?
C28 C29 1.381(4) . ?
C28 H28 0.9500 . ?
C29 C30 1.391(3) . ?
C29 H29 0.9500 . ?
C30 N5 1.351(3) . ?
C30 C31 1.453(3) . ?
C31 N6 1.346(3) . ?
C31 C32 1.416(3) . ?
C32 C33 1.376(4) . ?
C32 H32 0.9500 . ?
C33 C34 1.432(3) . ?
C33 H33 0.9500 . ?
C34 N6 1.386(3) . ?
C34 C35 1.398(3) . ?
C35 C36 1.487(4) . ?
C36 C37A 1.357(12) . ?
C36 C37A 1.357(12) 2_455 ?
C36 C37B 1.415(11) 2_455 ?
C36 C37B 1.415(11) . ?
C37B C38B 1.344(12) . ?
C37B F6B 1.358(14) . ?
N1 Fe1 2.207(2) . ?
N2 Fe1 2.0733(19) . ?
N3 Fe1 2.047(2) . ?
N4 Fe1 2.238(2) . ?
N5 Fe2 2.241(2) . ?
N6 Fe2 2.0759(19) . ?
Cl1 Fe1 2.3263(7) . ?
Cl2 Fe1 2.3080(7) . ?
Cl3 Fe2 2.3024(6) . ?
F8A F8A 1.145(10) 2_455 ?
F8A C39A 1.346(6) . ?
F8A C39A 1.647(6) 2_455 ?
C39A C39A 0.789(10) 2_455 ?
C39A C32A 1.147(10) . ?
C39A C32A 1.361(10) 2_455 ?
C39A C38B 1.367(10) . ?
C39A C38B 1.820(10) 2_455 ?
F7A C32A 1.351(7) . ?
F7B C38B 1.340(7) . ?
C32A C37A 1.431(12) . ?
C32A C32A 2.032(13) 2_455 ?
F6A C37A 1.342(15) . ?
